data_7238780
loop_
_publ_author_name
'Wu, Jin-Ji'
'Cao, Man-Li'
'Zhang, Jian-Yong'
'Ye, Bao-Hui'

_publ_section_title
;
 A nanocomposite gel based on 1D coordination polymers and nanoclusters
 reversibly gelate water upon heating
;
_journal_issue 33
_journal_name_full 'RSC Advances'
_journal_page_first 12718
_journal_paper_doi 10.1039/c2ra22549b
_journal_volume 2
_journal_year 2012
_chemical_formula_sum 'C132 H116 Cu18 N41 O50'
_chemical_formula_weight 4220.38
_space_group_IT_number 2
_space_group_name_Hall '-P 1'
_space_group_name_H-M_alt 'P -1'
_symmetry_cell_setting triclinic
_symmetry_space_group_name_H-M 'P -1'
_atom_sites_solution_hydrogens geom
_atom_sites_solution_primary direct
_atom_sites_solution_secondary difmap
_audit_creation_method SHELXL-97
_cell_angle_alpha 113.4000(10)
_cell_angle_beta 106.9600(10)
_cell_angle_gamma 100.2810(10)
_cell_formula_units_Z 1
_cell_length_a 14.7198(7)
_cell_length_b 19.2788(9)
_cell_length_c 20.2209(10)
_cell_measurement_reflns_used 18423
_cell_measurement_temperature 123(2)
_cell_measurement_theta_max 26.00
_cell_measurement_theta_min 1.20
_cell_volume 4745.7(4)
_computing_cell_refinement 'Bruker SMART'
_computing_data_collection 'Bruker SMART'
_computing_data_reduction 'Bruker SAINT'
_computing_molecular_graphics 'Bruker SHELXTL'
_computing_publication_material 'Bruker SHELXTL'
_computing_structure_refinement 'SHELXL-97 (Sheldrick, 1997)'
_computing_structure_solution 'SHELXS-97 (Sheldrick, 1990)'
_diffrn_ambient_temperature 123(2)
_diffrn_measured_fraction_theta_full 0.988
_diffrn_measured_fraction_theta_max 0.988
_diffrn_measurement_device_type 'CCD area detector'
_diffrn_measurement_method 'phi and omega scans'
_diffrn_radiation_monochromator graphite
_diffrn_radiation_source 'fine-focus sealed tube'
_diffrn_radiation_type MoK\a
_diffrn_radiation_wavelength 0.71073
_diffrn_reflns_av_R_equivalents 0.0249
_diffrn_reflns_av_sigmaI/netI 0.0426
_diffrn_reflns_limit_h_max 18
_diffrn_reflns_limit_h_min -18
_diffrn_reflns_limit_k_max 23
_diffrn_reflns_limit_k_min -23
_diffrn_reflns_limit_l_max 24
_diffrn_reflns_limit_l_min -24
_diffrn_reflns_number 37078
_diffrn_reflns_theta_full 26.00
_diffrn_reflns_theta_max 26.00
_diffrn_reflns_theta_min 1.20
_diffrn_standards_decay_% negligible
_exptl_absorpt_coefficient_mu 2.049
_exptl_absorpt_correction_T_max 0.7486
_exptl_absorpt_correction_T_min 0.4590
_exptl_absorpt_correction_type multi-scan
_exptl_absorpt_process_details SADABS
_exptl_crystal_colour green
_exptl_crystal_density_diffrn 1.477
_exptl_crystal_density_method 'not measured'
_exptl_crystal_description plate-like
_exptl_crystal_F_000 2117
_exptl_crystal_size_max 0.45
_exptl_crystal_size_mid 0.30
_exptl_crystal_size_min 0.15
_refine_diff_density_max 1.064
_refine_diff_density_min -0.899
_refine_diff_density_rms 0.160
_refine_ls_extinction_method none
_refine_ls_goodness_of_fit_ref 1.000
_refine_ls_hydrogen_treatment constr
_refine_ls_matrix_type full
_refine_ls_number_parameters 1088
_refine_ls_number_reflns 18423
_refine_ls_number_restraints 4
_refine_ls_restrained_S_all 1.000
_refine_ls_R_factor_all 0.0561
_refine_ls_R_factor_gt 0.0450
_refine_ls_shift/su_max 0.001
_refine_ls_shift/su_mean 0.000
_refine_ls_structure_factor_coef Fsqd
_refine_ls_weighting_details 'calc w=1/[\s^2^(Fo^2^)+(0.0827P)^2^+0.0000P] where P=(Fo^2^+2Fc^2^)/3'
_refine_ls_weighting_scheme calc
_refine_ls_wR_factor_gt 0.1243
_refine_ls_wR_factor_ref 0.1307
_reflns_number_gt 13902
_reflns_number_total 18423
_reflns_threshold_expression >2sigma(I)
_cod_data_source_file c2ra22549b.txt
_cod_data_source_block 2
_cod_depositor_comments
;
The following automatic conversions were performed:

data item '_refine_ls_hydrogen_treatment' value 'CONSTR' was changed
to 'constr' in accordance with the
/home/saulius/struct/COD-crude-data/automatic-downloads/DataCite-retrospective/RSC/depositions/lib/dictionaries/cif_core.dic
dictionary named 'cif_core.dic' version 2.4.2 last updated on
2011-04-26.

data item '_symmetry_cell_setting' value 'Triclinic' was changed to
'triclinic' in accordance with the
/home/saulius/struct/COD-crude-data/automatic-downloads/DataCite-retrospective/RSC/depositions/lib/dictionaries/cif_core.dic
dictionary named 'cif_core.dic' version 2.4.2 last updated on
2011-04-26.

Automatic conversion script
Id: cif_fix_values 6909 2019-04-08 15:41:33Z antanas 
;
_cod_original_sg_symbol_H-M P-1
_cod_database_code 7238780

loop_
_symmetry_equiv_pos_as_xyz
'x, y, z'
'-x, -y, -z'

loop_
_atom_site_label
_atom_site_type_symbol
_atom_site_fract_x
_atom_site_fract_y
_atom_site_fract_z
_atom_site_U_iso_or_equiv
_atom_site_adp_type
_atom_site_occupancy
_atom_site_symmetry_multiplicity
_atom_site_calc_flag
_atom_site_refinement_flags
_atom_site_disorder_assembly
_atom_site_disorder_group
Cu1 Cu 0.11748(3) 0.98103(3) 0.23787(3) 0.02540(11) Uani 1 1 d . . .
Cu2 Cu -0.02374(3) 0.91159(3) 0.31781(3) 0.02577(11) Uani 1 1 d . . .
Cu3 Cu -0.39647(3) 0.83196(3) -0.01938(3) 0.02914(11) Uani 1 1 d . . .
Cu4 Cu -0.34702(3) 0.68301(3) -0.00050(3) 0.02602(11) Uani 1 1 d . . .
Cu5 Cu -0.22160(3) 0.74164(3) -0.09428(3) 0.02692(11) Uani 1 1 d . . .
Cu6 Cu -0.06762(3) 1.06097(3) 0.29883(3) 0.02758(11) Uani 1 1 d . . .
Cu7 Cu -0.00192(3) 0.80289(3) 0.06293(3) 0.02608(11) Uani 1 1 d . . .
Cu8 Cu 0.19491(3) 0.93075(3) 0.07814(3) 0.02752(11) Uani 1 1 d . . .
Cu9 Cu 0.01798(4) 0.80088(3) -0.10644(3) 0.03125(12) Uani 1 1 d . . .
O8 O -0.29602(17) 0.77716(14) -0.00959(14) 0.0246(5) Uani 1 1 d . . .
H8B H -0.2395 0.8152 0.0427 0.030 Uiso 1 1 calc R . .
C35 C 0.1464(3) 1.3085(2) 0.2547(2) 0.0298(8) Uani 1 1 d . . .
O1 O -0.12226(17) 0.82845(14) 0.11962(14) 0.0266(5) Uani 1 1 d . . .
O9 O -0.02274(17) 0.96816(14) 0.25759(14) 0.0252(5) Uani 1 1 d . . .
H9B H -0.0774 0.9303 0.2044 0.030 Uiso 1 1 calc R . .
O6 O -0.07926(18) 0.80571(15) -0.03129(14) 0.0279(5) Uani 1 1 d . . .
H6B H -0.0799 0.8620 -0.0106 0.033 Uiso 1 1 calc R . .
O5 O 0.07049(17) 0.91832(14) 0.12273(14) 0.0252(5) Uani 1 1 d . . .
H5B H 0.0238 0.9429 0.1007 0.030 Uiso 1 1 calc R . .
C48 C -0.3589(3) 0.9594(2) -0.2261(2) 0.0270(8) Uani 1 1 d . . .
O12 O 0.13691(19) 0.89578(15) 0.26145(15) 0.0318(6) Uani 1 1 d . . .
O20 O -0.47479(19) 0.63844(15) -0.09203(15) 0.0335(6) Uani 1 1 d . . .
O16 O -0.16860(18) 1.03558(15) 0.35026(15) 0.0316(6) Uani 1 1 d . . .
O22 O 0.06716(19) 1.00742(15) 0.41768(15) 0.0329(6) Uani 1 1 d . . .
O15 O -0.21147(19) 0.65015(15) -0.07828(15) 0.0318(6) Uani 1 1 d . . .
O19 O -0.48773(19) 0.80673(16) 0.03917(16) 0.0331(6) Uani 1 1 d . . .
O23 O 0.05026(19) 1.11198(15) 0.39675(15) 0.0336(6) Uani 1 1 d . . .
O18 O -0.41763(19) 0.73296(14) 0.08569(15) 0.0309(6) Uani 1 1 d . . .
N5 N -0.0026(2) 0.84139(19) 0.36905(18) 0.0298(7) Uani 1 1 d . . .
N20 N -0.3057(2) 1.03766(19) -0.18283(19) 0.0303(7) Uani 1 1 d . . .
O3 O -0.02134(19) 1.03285(15) 0.12297(15) 0.0341(6) Uani 1 1 d . . .
O14 O -0.0529(2) 0.68472(15) 0.00665(16) 0.0367(6) Uani 1 1 d . . .
N2 N -0.2232(2) 0.70938(17) 0.09506(17) 0.0260(7) Uani 1 1 d . . .
N4 N -0.0980(2) 0.79995(18) 0.22134(17) 0.0262(7) Uani 1 1 d . . .
O17 O -0.16727(18) 0.91446(15) 0.33401(15) 0.0311(6) Uani 1 1 d . . .
N10 N -0.0602(2) 1.17228(19) 0.30814(19) 0.0324(7) Uani 1 1 d . . .
O21 O -0.4927(2) 0.73953(16) -0.11764(16) 0.0378(7) Uani 1 1 d . . .
N6 N -0.4413(2) 0.90541(19) -0.06345(19) 0.0297(7) Uani 1 1 d . . .
N11 N 0.2327(2) 1.06131(18) 0.34440(18) 0.0290(7) Uani 1 1 d . . .
N16 N -0.3442(2) 0.66607(18) -0.19603(18) 0.0325(7) Uani 1 1 d . . .
N19 N -0.2462(2) 0.94777(18) -0.12366(18) 0.0271(7) Uani 1 1 d . . .
N14 N 0.0619(2) 1.16790(18) 0.18450(17) 0.0278(7) Uani 1 1 d . . .
O2 O -0.25606(19) 0.89904(15) 0.16451(15) 0.0326(6) Uani 1 1 d . . .
N12 N 0.1181(2) 1.08417(18) 0.23576(18) 0.0261(7) Uani 1 1 d . . .
N13 N 0.2014(2) 1.22483(18) 0.30785(19) 0.0316(7) Uani 1 1 d . . .
N1 N -0.3686(2) 0.57499(17) -0.00467(18) 0.0273(7) Uani 1 1 d . . .
O13 O 0.0776(2) 0.78311(16) 0.14626(15) 0.0346(6) Uani 1 1 d . . .
N17 N -0.2558(2) 0.81962(18) -0.13198(18) 0.0274(7) Uani 1 1 d . . .
C32 C 0.1884(3) 1.1505(2) 0.2969(2) 0.0280(8) Uani 1 1 d . . .
C59 C -0.5233(3) 0.6683(2) -0.1296(2) 0.0343(9) Uani 1 1 d . . .
N8 N -0.2621(2) 1.07958(18) 0.11639(19) 0.0291(7) Uani 1 1 d . . .
O4 O -0.1300(2) 0.93398(16) -0.03152(17) 0.0398(7) Uani 1 1 d . . .
N9 N -0.1821(2) 1.02992(17) 0.19920(18) 0.0275(7) Uani 1 1 d . . .
O10 O 0.1096(2) 0.74431(18) -0.08160(19) 0.0508(8) Uani 1 1 d . . .
N18 N -0.3734(2) 0.82946(19) -0.23389(18) 0.0293(7) Uani 1 1 d . . .
C45 C -0.3353(3) 0.7892(2) -0.1990(2) 0.0283(8) Uani 1 1 d . . .
C6 C -0.2283(3) 0.6537(2) 0.1187(2) 0.0252(8) Uani 1 1 d . . .
O7 O 0.10902(19) 0.90318(15) -0.02476(15) 0.0320(6) Uani 1 1 d . . .
H7B H 0.1477 0.9184 -0.0440 0.048 Uiso 1 1 d R . .
C8 C -0.1117(3) 0.7394(2) 0.2380(2) 0.0282(8) Uani 1 1 d . . .
N7 N -0.3092(2) 0.93932(18) 0.07263(18) 0.0283(7) Uani 1 1 d . . .
C20 C -0.2496(3) 0.9522(2) 0.1469(2) 0.0277(8) Uani 1 1 d . . .
C1 C -0.4370(3) 0.5046(2) -0.0631(2) 0.0316(9) Uani 1 1 d . . .
H1A H -0.4813 0.5032 -0.1088 0.038 Uiso 1 1 calc R . .
C19 C -0.3149(3) 1.0027(2) 0.0625(2) 0.0297(8) Uani 1 1 d . . .
C34 C 0.1368(3) 1.2290(2) 0.2488(2) 0.0295(8) Uani 1 1 d . . .
C47 C -0.3253(3) 0.9086(2) -0.1925(2) 0.0268(8) Uani 1 1 d . . .
C18 C -0.3894(3) 0.9849(2) -0.0146(2) 0.0301(8) Uani 1 1 d . . .
C31 C 0.2569(3) 1.1376(2) 0.3578(2) 0.0301(8) Uani 1 1 d . . .
N3 N -0.1711(2) 0.66402(18) 0.18804(19) 0.0312(7) Uani 1 1 d . . .
C3 C -0.3838(3) 0.4349(2) 0.0065(2) 0.0365(9) Uani 1 1 d . . .
H3A H -0.3901 0.3866 0.0098 0.044 Uiso 1 1 calc R . .
C21 C -0.1947(3) 1.0886(2) 0.1821(2) 0.0288(8) Uani 1 1 d . . .
C53 C -0.4682(3) 0.7793(2) 0.0868(2) 0.0290(8) Uani 1 1 d . . .
C57 C 0.0883(3) 1.0815(2) 0.4389(2) 0.0314(9) Uani 1 1 d . . .
C63 C -0.1389(3) 0.6341(2) -0.0430(2) 0.0316(9) Uani 1 1 d . . .
C17 C -0.4087(3) 1.0431(2) -0.0349(2) 0.0353(9) Uani 1 1 d . . .
H17A H -0.3716 1.0983 0.0003 0.042 Uiso 1 1 calc R . .
C15 C -0.5359(3) 0.9390(3) -0.1571(2) 0.0360(9) Uani 1 1 d . . .
H15A H -0.5875 0.9218 -0.2070 0.043 Uiso 1 1 calc R . .
O11 O 0.1996(3) 0.82144(19) 0.04708(19) 0.0631(10) Uani 1 1 d . . .
C58 C 0.1657(3) 1.1391(2) 0.5208(2) 0.0375(9) Uani 1 1 d . . .
H58A H 0.1891 1.1091 0.5476 0.056 Uiso 1 1 calc R . .
H58B H 0.1354 1.1748 0.5501 0.056 Uiso 1 1 calc R . .
H58C H 0.2229 1.1711 0.5181 0.056 Uiso 1 1 calc R . .
C14 C -0.5133(3) 0.8830(2) -0.1336(2) 0.0320(9) Uani 1 1 d . . .
H14A H -0.5498 0.8275 -0.1682 0.038 Uiso 1 1 calc R . .
C55 C -0.2050(3) 0.9689(2) 0.3467(2) 0.0322(9) Uani 1 1 d . . .
C61 C 0.1212(3) 0.8220(2) 0.2201(2) 0.0304(8) Uani 1 1 d . . .
C33 C 0.0486(3) 1.0918(2) 0.1783(2) 0.0287(8) Uani 1 1 d . . .
C7 C -0.1464(3) 0.7816(2) 0.1445(2) 0.0263(8) Uani 1 1 d . . .
C62 C 0.1564(3) 0.7769(3) 0.2628(2) 0.0403(10) Uani 1 1 d . . .
H62A H 0.1415 0.7211 0.2245 0.060 Uiso 1 1 calc R . .
H62B H 0.1213 0.7783 0.2975 0.060 Uiso 1 1 calc R . .
H62C H 0.2292 0.8020 0.2943 0.060 Uiso 1 1 calc R . .
C12 C 0.0591(4) 0.8129(3) 0.4748(3) 0.0465(11) Uani 1 1 d . . .
H12A H 0.0997 0.8321 0.5287 0.056 Uiso 1 1 calc R . .
C36 C 0.2188(3) 1.3792(2) 0.3186(3) 0.0414(10) Uani 1 1 d . . .
H36A H 0.2655 1.3777 0.3614 0.050 Uiso 1 1 calc R . .
C2 C -0.4455(3) 0.4336(2) -0.0593(3) 0.0356(9) Uani 1 1 d . . .
H2A H -0.4940 0.3845 -0.1022 0.043 Uiso 1 1 calc R . .
C49 C -0.4422(3) 0.9276(3) -0.2971(2) 0.0341(9) Uani 1 1 d . . .
H49A H -0.4799 0.8719 -0.3258 0.041 Uiso 1 1 calc R . .
C28 C 0.3718(3) 1.1039(2) 0.4653(2) 0.0389(10) Uani 1 1 d . . .
H28A H 0.4095 1.0910 0.5029 0.047 Uiso 1 1 calc R . .
C23 C -0.1321(3) 1.2385(2) 0.2390(3) 0.0403(10) Uani 1 1 d . . .
H23A H -0.1799 1.2350 0.1935 0.048 Uiso 1 1 calc R . .
C65 C 0.1795(3) 0.7632(2) -0.0184(3) 0.0384(10) Uani 1 1 d . . .
C50 C -0.4682(3) 0.9798(3) -0.3243(3) 0.0401(10) Uani 1 1 d . . .
H50A H -0.5242 0.9602 -0.3726 0.048 Uiso 1 1 calc R . .
C44 C -0.3858(3) 0.7013(2) -0.2375(2) 0.0311(8) Uani 1 1 d . . .
C52 C -0.3319(3) 1.0875(3) -0.2102(3) 0.0368(9) Uani 1 1 d . . .
H52A H -0.2941 1.1432 -0.1801 0.044 Uiso 1 1 calc R . .
C4 C -0.3113(3) 0.5067(2) 0.0690(2) 0.0342(9) Uani 1 1 d . . .
H4A H -0.2680 0.5089 0.1156 0.041 Uiso 1 1 calc R . .
N15 N 0.0789(3) 1.30789(19) 0.1928(2) 0.0380(8) Uani 1 1 d . . .
C13 C 0.0532(3) 0.8662(3) 0.4453(2) 0.0359(9) Uani 1 1 d . . .
H13A H 0.0893 0.9217 0.4797 0.043 Uiso 1 1 calc R . .
C22 C -0.1269(3) 1.1706(2) 0.2446(2) 0.0320(9) Uani 1 1 d . . .
C5 C -0.3054(3) 0.5753(2) 0.0598(2) 0.0283(8) Uani 1 1 d . . .
C30 C 0.3385(3) 1.1994(3) 0.4228(2) 0.0390(10) Uani 1 1 d . . .
H30A H 0.3537 1.2525 0.4298 0.047 Uiso 1 1 calc R . .
C40 C -0.3869(3) 0.5859(2) -0.2267(2) 0.0381(9) Uani 1 1 d . . .
H40A H -0.3586 0.5602 -0.1985 0.046 Uiso 1 1 calc R . .
C9 C -0.0542(3) 0.7618(2) 0.3213(2) 0.0316(8) Uani 1 1 d . . .
C38 C 0.1530(4) 1.4511(3) 0.2565(3) 0.0534(12) Uani 1 1 d . . .
H38A H 0.1541 1.5004 0.2562 0.064 Uiso 1 1 calc R . .
C54 C -0.5081(4) 0.8022(3) 0.1477(3) 0.0449(11) Uani 1 1 d . . .
H54A H -0.5469 0.8373 0.1418 0.067 Uiso 1 1 calc R . .
H54B H -0.4521 0.8308 0.1997 0.067 Uiso 1 1 calc R . .
H54C H -0.5520 0.7540 0.1424 0.067 Uiso 1 1 calc R . .
C26 C 0.0031(3) 1.2440(2) 0.3678(3) 0.0401(10) Uani 1 1 d . . .
H26A H 0.0506 1.2461 0.4126 0.048 Uiso 1 1 calc R . .
C46 C -0.2065(3) 0.9028(2) -0.0917(2) 0.0300(8) Uani 1 1 d . . .
C42 C -0.5118(4) 0.5761(3) -0.3396(3) 0.0575(13) Uani 1 1 d . . .
H42A H -0.5688 0.5455 -0.3883 0.069 Uiso 1 1 calc R . .
C64 C -0.1578(3) 0.5484(2) -0.0613(3) 0.0467(11) Uani 1 1 d . . .
H64A H -0.2267 0.5161 -0.1008 0.070 Uiso 1 1 calc R . .
H64B H -0.1495 0.5442 -0.0133 0.070 Uiso 1 1 calc R . .
H64C H -0.1098 0.5287 -0.0819 0.070 Uiso 1 1 calc R . .
C60 C -0.6271(3) 0.6163(3) -0.1916(3) 0.0540(13) Uani 1 1 d . . .
H60A H -0.6562 0.6463 -0.2162 0.081 Uiso 1 1 calc R . .
H60B H -0.6697 0.6000 -0.1674 0.081 Uiso 1 1 calc R . .
H60C H -0.6233 0.5685 -0.2316 0.081 Uiso 1 1 calc R . .
C11 C 0.0061(4) 0.7314(3) 0.4262(3) 0.0522(12) Uani 1 1 d . . .
H11A H 0.0096 0.6943 0.4460 0.063 Uiso 1 1 calc R . .
C51 C -0.4124(3) 1.0599(3) -0.2810(3) 0.0423(10) Uani 1 1 d . . .
H51A H -0.4289 1.0963 -0.2993 0.051 Uiso 1 1 calc R . .
C43 C -0.4679(3) 0.6588(3) -0.3088(2) 0.0444(11) Uani 1 1 d . . .
H43A H -0.4944 0.6854 -0.3366 0.053 Uiso 1 1 calc R . .
C25 C 0.0019(3) 1.3149(3) 0.3664(3) 0.0477(11) Uani 1 1 d . . .
H25A H 0.0473 1.3649 0.4099 0.057 Uiso 1 1 calc R . .
C16 C -0.4829(3) 1.0192(3) -0.1073(3) 0.0368(10) Uani 1 1 d . . .
H16A H -0.4972 1.0580 -0.1227 0.044 Uiso 1 1 calc R . .
C29 C 0.3977(3) 1.1820(3) 0.4776(2) 0.0423(10) Uani 1 1 d . . .
H29A H 0.4547 1.2229 0.5226 0.051 Uiso 1 1 calc R . .
C24 C -0.0664(4) 1.3122(3) 0.3009(3) 0.0508(12) Uani 1 1 d . . .
H24A H -0.0680 1.3602 0.2986 0.061 Uiso 1 1 calc R . .
C41 C -0.4701(4) 0.5398(3) -0.2973(3) 0.0512(12) Uani 1 1 d . . .
H41A H -0.4985 0.4837 -0.3166 0.061 Uiso 1 1 calc R . .
C10 C -0.0517(4) 0.7060(3) 0.3481(3) 0.0491(12) Uani 1 1 d . . .
H10A H -0.0894 0.6508 0.3131 0.059 Uiso 1 1 calc R . .
C39 C 0.0815(4) 1.3788(2) 0.1935(3) 0.0426(10) Uani 1 1 d . . .
H39A H 0.0339 1.3793 0.1504 0.051 Uiso 1 1 calc R . .
C56 C -0.2998(3) 0.9574(3) 0.3625(3) 0.0500(12) Uani 1 1 d . . .
H56A H -0.3219 0.9039 0.3577 0.075 Uiso 1 1 calc R . .
H56B H -0.3531 0.9626 0.3243 0.075 Uiso 1 1 calc R . .
H56C H -0.2855 0.9982 0.4158 0.075 Uiso 1 1 calc R . .
C37 C 0.2218(4) 1.4504(3) 0.3190(3) 0.0509(12) Uani 1 1 d . . .
H37A H 0.2710 1.4991 0.3620 0.061 Uiso 1 1 calc R . .
C66 C 0.2437(4) 0.7102(3) -0.0210(3) 0.0628(15) Uani 1 1 d . . .
H66A H 0.2950 0.7303 0.0320 0.094 Uiso 1 1 calc R . .
H66B H 0.2767 0.7105 -0.0566 0.094 Uiso 1 1 calc R . .
H66C H 0.2011 0.6553 -0.0400 0.094 Uiso 1 1 calc R . .
C27 C 0.2901(3) 1.0445(2) 0.3975(2) 0.0336(9) Uani 1 1 d . . .
H27A H 0.2744 0.9906 0.3884 0.040 Uiso 1 1 calc R . .
O15W O 0.5332(8) 1.0433(6) 0.5587(6) 0.108(3) Uiso 0.50 1 d PD A 1
O16W O 0.6171(9) 1.1521(7) 0.5723(7) 0.127(4) Uiso 0.50 1 d PD A 1
O17W O 0.6173(11) 1.0381(9) 0.4908(8) 0.153(5) Uiso 0.50 1 d PD A 1
N2W N 0.5926(7) 1.0748(6) 0.5405(5) 0.041(2) Uiso 0.50 1 d PD A 1
O21W O 0.6313(6) 1.1036(6) 0.5525(5) 0.068(2) Uani 0.50 1 d P B 2

loop_
_atom_site_aniso_label
_atom_site_aniso_U_11
_atom_site_aniso_U_22
_atom_site_aniso_U_33
_atom_site_aniso_U_23
_atom_site_aniso_U_13
_atom_site_aniso_U_12
Cu1 0.0254(2) 0.0236(2) 0.0258(2) 0.01023(19) 0.01105(18) 0.00764(18)
Cu2 0.0276(2) 0.0218(2) 0.0241(2) 0.00861(19) 0.01044(18) 0.00532(18)
Cu3 0.0314(2) 0.0247(2) 0.0292(3) 0.0114(2) 0.0102(2) 0.01170(19)
Cu4 0.0268(2) 0.0199(2) 0.0274(2) 0.00974(19) 0.00956(19) 0.00511(17)
Cu5 0.0308(2) 0.0208(2) 0.0251(2) 0.00811(19) 0.01112(19) 0.00695(18)
Cu6 0.0295(2) 0.0205(2) 0.0285(2) 0.00790(19) 0.01250(19) 0.00662(18)
Cu7 0.0281(2) 0.0214(2) 0.0262(2) 0.00907(19) 0.01125(19) 0.00755(18)
Cu8 0.0295(2) 0.0253(2) 0.0302(3) 0.0130(2) 0.0144(2) 0.01099(19)
Cu9 0.0386(3) 0.0242(2) 0.0304(3) 0.0108(2) 0.0147(2) 0.0129(2)
O8 0.0250(12) 0.0215(12) 0.0238(13) 0.0083(10) 0.0091(10) 0.0073(10)
C35 0.043(2) 0.0223(19) 0.032(2) 0.0130(17) 0.0226(18) 0.0151(16)
O1 0.0277(13) 0.0230(13) 0.0272(14) 0.0110(11) 0.0126(11) 0.0040(10)
O9 0.0254(12) 0.0191(12) 0.0258(13) 0.0077(10) 0.0099(10) 0.0042(10)
O6 0.0301(13) 0.0238(13) 0.0278(14) 0.0098(11) 0.0129(11) 0.0087(11)
O5 0.0254(12) 0.0226(13) 0.0268(13) 0.0101(11) 0.0125(10) 0.0066(10)
C48 0.0270(18) 0.034(2) 0.032(2) 0.0193(17) 0.0197(16) 0.0158(16)
O12 0.0338(14) 0.0274(14) 0.0312(15) 0.0119(12) 0.0109(12) 0.0122(11)
O20 0.0352(14) 0.0247(14) 0.0296(15) 0.0088(12) 0.0079(12) 0.0045(11)
O16 0.0332(14) 0.0290(14) 0.0294(15) 0.0091(12) 0.0164(12) 0.0086(11)
O22 0.0365(14) 0.0233(14) 0.0287(15) 0.0084(12) 0.0103(12) 0.0024(11)
O15 0.0337(14) 0.0243(14) 0.0356(15) 0.0129(12) 0.0133(12) 0.0102(11)
O19 0.0319(14) 0.0328(15) 0.0377(16) 0.0158(13) 0.0187(12) 0.0118(12)
O23 0.0356(14) 0.0259(14) 0.0320(15) 0.0095(12) 0.0122(12) 0.0068(11)
O18 0.0340(14) 0.0218(13) 0.0360(15) 0.0119(12) 0.0174(12) 0.0062(11)
N5 0.0351(17) 0.0289(17) 0.0247(16) 0.0118(14) 0.0123(14) 0.0113(14)
N20 0.0302(16) 0.0353(18) 0.0391(19) 0.0218(16) 0.0212(15) 0.0190(14)
O3 0.0367(15) 0.0238(14) 0.0285(15) 0.0093(12) 0.0045(12) 0.0034(12)
O14 0.0413(15) 0.0248(14) 0.0365(16) 0.0127(12) 0.0090(13) 0.0102(12)
N2 0.0269(15) 0.0219(15) 0.0285(17) 0.0105(13) 0.0135(13) 0.0067(12)
N4 0.0287(15) 0.0248(16) 0.0247(16) 0.0104(13) 0.0119(13) 0.0095(13)
O17 0.0313(14) 0.0309(14) 0.0324(15) 0.0136(12) 0.0166(12) 0.0101(11)
N10 0.0335(17) 0.0286(17) 0.0387(19) 0.0149(15) 0.0210(15) 0.0095(14)
O21 0.0400(15) 0.0319(16) 0.0348(16) 0.0135(13) 0.0082(13) 0.0148(13)
N6 0.0339(16) 0.0333(18) 0.0351(18) 0.0200(15) 0.0220(15) 0.0176(14)
N11 0.0244(15) 0.0290(17) 0.0318(18) 0.0112(14) 0.0143(13) 0.0080(13)
N16 0.0398(18) 0.0243(17) 0.0271(17) 0.0067(14) 0.0147(14) 0.0078(14)
N19 0.0268(15) 0.0264(16) 0.0298(17) 0.0120(14) 0.0146(13) 0.0103(13)
N14 0.0353(17) 0.0242(16) 0.0241(16) 0.0094(13) 0.0150(14) 0.0103(13)
O2 0.0361(14) 0.0228(14) 0.0327(15) 0.0121(12) 0.0098(12) 0.0059(11)
N12 0.0238(14) 0.0253(16) 0.0263(16) 0.0090(13) 0.0123(13) 0.0058(12)
N13 0.0364(17) 0.0218(16) 0.0328(18) 0.0088(14) 0.0162(15) 0.0078(13)
N1 0.0264(15) 0.0191(15) 0.0309(17) 0.0069(13) 0.0123(13) 0.0061(12)
O13 0.0399(15) 0.0303(14) 0.0296(15) 0.0125(12) 0.0094(12) 0.0150(12)
N17 0.0332(16) 0.0236(16) 0.0276(17) 0.0104(14) 0.0175(14) 0.0095(13)
C32 0.0261(18) 0.029(2) 0.028(2) 0.0097(17) 0.0154(16) 0.0091(15)
C59 0.034(2) 0.033(2) 0.028(2) 0.0107(18) 0.0093(17) 0.0089(17)
N8 0.0325(16) 0.0272(17) 0.0359(18) 0.0154(15) 0.0208(15) 0.0155(13)
O4 0.0417(16) 0.0260(14) 0.0364(16) 0.0110(13) 0.0031(13) 0.0079(12)
N9 0.0351(17) 0.0202(15) 0.0336(18) 0.0134(14) 0.0198(14) 0.0114(13)
O10 0.058(2) 0.0368(17) 0.048(2) 0.0143(15) 0.0115(16) 0.0249(15)
N18 0.0290(16) 0.0320(18) 0.0282(17) 0.0125(15) 0.0149(14) 0.0119(14)
C45 0.0329(19) 0.0255(19) 0.0251(19) 0.0080(16) 0.0157(16) 0.0097(16)
C6 0.0272(18) 0.0210(18) 0.0278(19) 0.0113(16) 0.0121(15) 0.0081(14)
O7 0.0321(14) 0.0305(14) 0.0319(15) 0.0123(12) 0.0155(12) 0.0092(11)
C8 0.0304(19) 0.0243(19) 0.029(2) 0.0084(16) 0.0154(16) 0.0105(15)
N7 0.0306(16) 0.0245(16) 0.0318(18) 0.0130(14) 0.0131(14) 0.0134(13)
C20 0.0295(19) 0.0236(19) 0.032(2) 0.0124(17) 0.0150(16) 0.0106(15)
C1 0.0296(19) 0.026(2) 0.031(2) 0.0059(17) 0.0131(16) 0.0057(16)
C19 0.0342(19) 0.029(2) 0.038(2) 0.0163(18) 0.0261(18) 0.0165(16)
C34 0.0322(19) 0.026(2) 0.030(2) 0.0098(17) 0.0187(17) 0.0075(16)
C47 0.0257(18) 0.032(2) 0.030(2) 0.0162(17) 0.0170(16) 0.0131(16)
C18 0.035(2) 0.034(2) 0.033(2) 0.0186(18) 0.0226(17) 0.0179(17)
C31 0.0297(19) 0.031(2) 0.025(2) 0.0068(17) 0.0156(16) 0.0078(16)
N3 0.0363(17) 0.0249(17) 0.0308(18) 0.0121(14) 0.0146(15) 0.0073(14)
C3 0.042(2) 0.0203(19) 0.046(3) 0.0134(18) 0.022(2) 0.0059(17)
C21 0.0304(19) 0.0265(19) 0.036(2) 0.0137(17) 0.0221(17) 0.0133(16)
C53 0.0283(18) 0.0213(18) 0.034(2) 0.0109(17) 0.0143(16) 0.0030(15)
C57 0.0259(18) 0.034(2) 0.028(2) 0.0097(18) 0.0143(16) 0.0032(16)
C63 0.038(2) 0.0234(19) 0.028(2) 0.0065(17) 0.0142(17) 0.0099(17)
C17 0.041(2) 0.037(2) 0.043(2) 0.021(2) 0.029(2) 0.0224(18)
C15 0.036(2) 0.053(3) 0.035(2) 0.027(2) 0.0228(18) 0.023(2)
O11 0.111(3) 0.0376(18) 0.0356(18) 0.0131(15) 0.0176(19) 0.0446(19)
C58 0.036(2) 0.033(2) 0.031(2) 0.0085(18) 0.0115(18) 0.0049(17)
C14 0.035(2) 0.040(2) 0.029(2) 0.0166(18) 0.0179(17) 0.0220(18)
C55 0.0257(18) 0.035(2) 0.029(2) 0.0128(18) 0.0088(16) 0.0061(17)
C61 0.0279(19) 0.029(2) 0.037(2) 0.0168(18) 0.0139(17) 0.0103(16)
C33 0.0312(19) 0.032(2) 0.031(2) 0.0176(18) 0.0185(17) 0.0125(17)
C7 0.0256(17) 0.0251(19) 0.0266(19) 0.0076(16) 0.0139(15) 0.0105(15)
C62 0.045(2) 0.040(2) 0.036(2) 0.020(2) 0.0108(19) 0.021(2)
C12 0.058(3) 0.044(3) 0.026(2) 0.013(2) 0.006(2) 0.021(2)
C36 0.052(3) 0.031(2) 0.035(2) 0.0101(19) 0.018(2) 0.0118(19)
C2 0.039(2) 0.0197(19) 0.043(2) 0.0107(18) 0.0188(19) 0.0068(16)
C49 0.0305(19) 0.044(2) 0.032(2) 0.0177(19) 0.0170(17) 0.0161(18)
C28 0.035(2) 0.040(2) 0.036(2) 0.013(2) 0.0127(18) 0.0142(18)
C23 0.045(2) 0.027(2) 0.056(3) 0.021(2) 0.025(2) 0.0163(18)
C65 0.042(2) 0.031(2) 0.047(3) 0.019(2) 0.021(2) 0.0175(18)
C50 0.035(2) 0.053(3) 0.036(2) 0.021(2) 0.0148(18) 0.023(2)
C44 0.035(2) 0.025(2) 0.025(2) 0.0062(16) 0.0123(16) 0.0062(16)
C52 0.032(2) 0.043(2) 0.044(2) 0.023(2) 0.0193(19) 0.0190(18)
C4 0.039(2) 0.024(2) 0.037(2) 0.0127(17) 0.0147(18) 0.0081(16)
N15 0.050(2) 0.0269(18) 0.0342(19) 0.0091(15) 0.0204(17) 0.0138(15)
C13 0.038(2) 0.039(2) 0.025(2) 0.0125(18) 0.0096(17) 0.0126(18)
C22 0.036(2) 0.030(2) 0.039(2) 0.0172(18) 0.0250(18) 0.0120(17)
C5 0.0283(18) 0.0265(19) 0.030(2) 0.0126(17) 0.0136(16) 0.0071(15)
C30 0.036(2) 0.033(2) 0.038(2) 0.0099(19) 0.0138(19) 0.0056(18)
C40 0.047(2) 0.029(2) 0.031(2) 0.0094(18) 0.0137(19) 0.0126(18)
C9 0.041(2) 0.026(2) 0.030(2) 0.0129(17) 0.0146(17) 0.0163(17)
C38 0.076(3) 0.028(2) 0.054(3) 0.017(2) 0.026(3) 0.019(2)
C54 0.057(3) 0.049(3) 0.050(3) 0.028(2) 0.035(2) 0.033(2)
C26 0.042(2) 0.025(2) 0.039(2) 0.0055(18) 0.0171(19) 0.0034(18)
C46 0.037(2) 0.027(2) 0.030(2) 0.0140(17) 0.0175(18) 0.0120(17)
C42 0.060(3) 0.037(3) 0.038(3) 0.006(2) -0.004(2) 0.000(2)
C64 0.051(3) 0.019(2) 0.053(3) 0.010(2) 0.011(2) 0.0086(18)
C60 0.048(3) 0.044(3) 0.042(3) 0.013(2) -0.001(2) 0.004(2)
C11 0.079(3) 0.038(3) 0.035(3) 0.020(2) 0.011(2) 0.023(2)
C51 0.044(2) 0.048(3) 0.050(3) 0.028(2) 0.023(2) 0.028(2)
C43 0.054(3) 0.036(2) 0.029(2) 0.0121(19) 0.007(2) 0.007(2)
C25 0.052(3) 0.023(2) 0.052(3) 0.010(2) 0.017(2) 0.0037(19)
C16 0.045(2) 0.047(3) 0.046(3) 0.033(2) 0.031(2) 0.031(2)
C29 0.032(2) 0.044(3) 0.035(2) 0.010(2) 0.0092(18) 0.0060(19)
C24 0.059(3) 0.023(2) 0.077(4) 0.022(2) 0.036(3) 0.015(2)
C41 0.059(3) 0.033(2) 0.032(2) 0.005(2) 0.005(2) 0.000(2)
C10 0.070(3) 0.032(2) 0.035(2) 0.013(2) 0.015(2) 0.012(2)
C39 0.065(3) 0.032(2) 0.040(2) 0.020(2) 0.024(2) 0.024(2)
C56 0.044(2) 0.045(3) 0.073(3) 0.027(3) 0.039(2) 0.017(2)
C37 0.064(3) 0.027(2) 0.041(3) 0.006(2) 0.014(2) 0.008(2)
C66 0.055(3) 0.055(3) 0.065(3) 0.016(3) 0.014(3) 0.037(3)
C27 0.0291(19) 0.035(2) 0.032(2) 0.0147(18) 0.0085(17) 0.0092(17)
O21W 0.047(5) 0.051(5) 0.064(5) 0.012(4) -0.008(4) 0.009(4)

loop_
_atom_type_symbol
_atom_type_description
_atom_type_scat_dispersion_real
_atom_type_scat_dispersion_imag
_atom_type_scat_source
C C 0.0033 0.0016 'International Tables Vol C Tables 4.2.6.8 and 6.1.1.4'
H H 0.0000 0.0000 'International Tables Vol C Tables 4.2.6.8 and 6.1.1.4'
N N 0.0061 0.0033 'International Tables Vol C Tables 4.2.6.8 and 6.1.1.4'
O O 0.0106 0.0060 'International Tables Vol C Tables 4.2.6.8 and 6.1.1.4'
Cu Cu 0.3201 1.2651 'International Tables Vol C Tables 4.2.6.8 and 6.1.1.4'

loop_
_geom_angle_atom_site_label_1
_geom_angle_atom_site_label_2
_geom_angle_atom_site_label_3
_geom_angle
_geom_angle_site_symmetry_1
_geom_angle_site_symmetry_3
O12 Cu1 O5 96.98(11) . .
O12 Cu1 N12 168.36(12) . .
O5 Cu1 N12 93.60(11) . .
O12 Cu1 N11 88.77(12) . .
O5 Cu1 N11 148.70(11) . .
N12 Cu1 N11 79.65(12) . .
O12 Cu1 O9 90.32(10) . .
O5 Cu1 O9 103.80(9) . .
N12 Cu1 O9 91.86(10) . .
N11 Cu1 O9 106.93(10) . .
O9 Cu2 O22 93.08(10) . .
O9 Cu2 N5 166.11(12) . .
O22 Cu2 N5 90.49(12) . .
O9 Cu2 N4 95.00(11) . .
O22 Cu2 N4 167.78(12) . .
N5 Cu2 N4 79.56(12) . .
O9 Cu2 O17 101.01(10) . .
O22 Cu2 O17 97.16(10) . .
N5 Cu2 O17 91.84(11) . .
N4 Cu2 O17 90.29(11) . .
O21 Cu3 O8 92.35(11) . .
O21 Cu3 N7 168.86(12) . .
O8 Cu3 N7 97.04(11) . .
O21 Cu3 N6 89.05(12) . .
O8 Cu3 N6 142.24(11) . .
N7 Cu3 N6 79.86(13) . .
O21 Cu3 O19 89.56(11) . .
O8 Cu3 O19 107.35(10) . .
N7 Cu3 O19 93.34(11) . .
N6 Cu3 O19 110.39(11) . .
O8 Cu4 O20 95.01(10) . .
O8 Cu4 N1 162.13(11) . .
O20 Cu4 N1 89.73(11) . .
O8 Cu4 N2 95.88(11) . .
O20 Cu4 N2 169.05(11) . .
N1 Cu4 N2 79.54(12) . .
O8 Cu4 O18 100.09(9) . .
O20 Cu4 O18 93.06(10) . .
N1 Cu4 O18 96.84(10) . .
N2 Cu4 O18 86.11(11) . .
O15 Cu5 O6 95.26(11) . .
O15 Cu5 N17 168.17(12) . .
O6 Cu5 N17 95.15(11) . .
O15 Cu5 N16 88.38(12) . .
O6 Cu5 N16 154.72(12) . .
N17 Cu5 N16 79.81(13) . .
O15 Cu5 O8 90.53(10) . .
O6 Cu5 O8 104.68(9) . .
N17 Cu5 O8 92.25(10) . .
N16 Cu5 O8 100.29(11) . .
O23 Cu6 O9 90.79(11) . .
O23 Cu6 N9 168.55(12) . .
O9 Cu6 N9 97.05(11) . .
O23 Cu6 N10 89.00(12) . .
O9 Cu6 N10 144.56(11) . .
N9 Cu6 N10 79.76(12) . .
O23 Cu6 O16 93.85(11) . .
O9 Cu6 O16 109.02(10) . .
N9 Cu6 O16 91.47(11) . .
N10 Cu6 O16 106.35(11) . .
O6 Cu7 O5 94.58(10) . .
O6 Cu7 O13 170.42(11) . .
O5 Cu7 O13 92.96(11) . .
O6 Cu7 O14 90.76(11) . .
O5 Cu7 O14 170.63(11) . .
O13 Cu7 O14 81.00(11) . .
O6 Cu7 O1 93.44(9) . .
O5 Cu7 O1 87.27(9) . .
O13 Cu7 O1 92.82(10) . .
O14 Cu7 O1 100.12(10) . .
O7 Cu8 O11 92.98(12) . .
O7 Cu8 N20 170.67(11) . 2_575
O11 Cu8 N20 85.91(13) . 2_575
O7 Cu8 N19 98.79(12) . 2_575
O11 Cu8 N19 158.66(15) . 2_575
N20 Cu8 N19 79.60(12) 2_575 2_575
O7 Cu8 O5 95.98(10) . .
O11 Cu8 O5 96.80(13) . .
N20 Cu8 O5 93.35(10) 2_575 .
N19 Cu8 O5 99.59(10) 2_575 .
O7 Cu9 O10 93.91(12) . .
O7 Cu9 N15 179.74(13) . 2_575
O10 Cu9 N15 86.06(14) . 2_575
O7 Cu9 N14 100.44(12) . 2_575
O10 Cu9 N14 148.98(13) . 2_575
N15 Cu9 N14 79.71(13) 2_575 2_575
O7 Cu9 O6 88.71(10) . .
O10 Cu9 O6 106.58(12) . .
N15 Cu9 O6 91.05(11) 2_575 .
N14 Cu9 O6 101.14(10) 2_575 .
Cu4 O8 Cu3 110.93(11) . .
Cu4 O8 Cu5 106.71(10) . .
Cu3 O8 Cu5 122.87(11) . .
N15 C35 C36 122.3(4) . .
N15 C35 C34 114.3(3) . .
C36 C35 C34 123.4(4) . .
C7 O1 Cu7 113.7(2) . .
Cu2 O9 Cu6 110.20(11) . .
Cu2 O9 Cu1 109.37(11) . .
Cu6 O9 Cu1 121.32(11) . .
Cu7 O6 Cu5 122.22(12) . .
Cu7 O6 Cu9 108.86(11) . .
Cu5 O6 Cu9 113.79(11) . .
Cu7 O5 Cu1 123.63(12) . .
Cu7 O5 Cu8 102.16(10) . .
Cu1 O5 Cu8 113.85(10) . .
N20 C48 C49 122.8(3) . .
N20 C48 C47 115.3(3) . .
C49 C48 C47 121.9(3) . .
C61 O12 Cu1 134.2(3) . .
C59 O20 Cu4 133.5(3) . .
C55 O16 Cu6 126.5(2) . .
C57 O22 Cu2 132.2(3) . .
C63 O15 Cu5 133.6(2) . .
C53 O19 Cu3 126.9(2) . .
C57 O23 Cu6 128.7(2) . .
C53 O18 Cu4 127.2(2) . .
C13 N5 C9 118.0(3) . .
C13 N5 Cu2 126.6(3) . .
C9 N5 Cu2 115.3(2) . .
C48 N20 C52 118.5(3) . .
C48 N20 Cu8 114.9(2) . 2_575
C52 N20 Cu8 126.5(3) . 2_575
C63 O14 Cu7 132.4(3) . .
C6 N2 C7 117.2(3) . .
C6 N2 Cu4 114.1(2) . .
C7 N2 Cu4 127.5(2) . .
C8 N4 C7 116.7(3) . .
C8 N4 Cu2 114.7(2) . .
C7 N4 Cu2 127.9(2) . .
C55 O17 Cu2 129.8(2) . .
C26 N10 C22 117.8(4) . .
C26 N10 Cu6 127.8(3) . .
C22 N10 Cu6 114.3(3) . .
C59 O21 Cu3 126.5(3) . .
C14 N6 C18 118.5(3) . .
C14 N6 Cu3 127.2(3) . .
C18 N6 Cu3 114.3(3) . .
C31 N11 C27 118.3(3) . .
C31 N11 Cu1 114.5(3) . .
C27 N11 Cu1 127.0(3) . .
C40 N16 C44 117.5(3) . .
C40 N16 Cu5 127.5(3) . .
C44 N16 Cu5 114.9(2) . .
C47 N19 C46 117.7(3) . .
C47 N19 Cu8 115.1(2) . 2_575
C46 N19 Cu8 127.2(2) . 2_575
C34 N14 C33 117.1(3) . .
C34 N14 Cu9 114.6(3) . 2_575
C33 N14 Cu9 128.3(2) . 2_575
C32 N12 C33 118.0(3) . .
C32 N12 Cu1 116.5(3) . .
C33 N12 Cu1 125.4(2) . .
C32 N13 C34 113.6(3) . .
C1 N1 C5 117.8(3) . .
C1 N1 Cu4 127.4(3) . .
C5 N1 Cu4 114.8(2) . .
C61 O13 Cu7 135.5(2) . .
C45 N17 C46 117.8(3) . .
C45 N17 Cu5 116.1(2) . .
C46 N17 Cu5 126.0(3) . .
N12 C32 N13 126.3(4) . .
N12 C32 C31 114.7(3) . .
N13 C32 C31 118.9(3) . .
O20 C59 O21 125.3(4) . .
O20 C59 C60 117.7(4) . .
O21 C59 C60 117.0(4) . .
C21 N8 C19 113.7(3) . .
C21 N9 C20 118.3(3) . .
C21 N9 Cu6 116.8(2) . .
C20 N9 Cu6 124.9(2) . .
C65 O10 Cu9 130.2(3) . .
C45 N18 C47 113.3(3) . .
N17 C45 N18 126.6(3) . .
N17 C45 C44 115.2(3) . .
N18 C45 C44 118.2(3) . .
N3 C6 N2 125.7(3) . .
N3 C6 C5 120.0(3) . .
N2 C6 C5 114.3(3) . .
Cu8 O7 Cu9 128.11(14) . .
N3 C8 N4 126.4(3) . .
N3 C8 C9 119.0(3) . .
N4 C8 C9 114.6(3) . .
C19 N7 C20 118.5(3) . .
C19 N7 Cu3 116.4(3) . .
C20 N7 Cu3 124.9(2) . .
O2 C20 N7 121.8(3) . .
O2 C20 N9 122.3(3) . .
N7 C20 N9 115.8(3) . .
N1 C1 C2 122.4(4) . .
N7 C19 N8 125.7(4) . .
N7 C19 C18 115.5(3) . .
N8 C19 C18 118.7(3) . .
N13 C34 N14 126.7(4) . .
N13 C34 C35 117.7(3) . .
N14 C34 C35 115.6(3) . .
N19 C47 N18 126.7(3) . .
N19 C47 C48 114.9(3) . .
N18 C47 C48 118.3(3) . .
N6 C18 C17 122.3(4) . .
N6 C18 C19 113.8(3) . .
C17 C18 C19 123.9(4) . .
N11 C31 C30 123.3(4) . .
N11 C31 C32 114.4(3) . .
C30 C31 C32 122.3(4) . .
C6 N3 C8 113.5(3) . .
C2 C3 C4 120.4(4) . .
N8 C21 N9 126.0(3) . .
N8 C21 C22 119.1(3) . .
N9 C21 C22 114.9(3) . .
O18 C53 O19 125.1(3) . .
O18 C53 C54 117.3(4) . .
O19 C53 C54 117.6(3) . .
O22 C57 O23 125.7(4) . .
O22 C57 C58 117.5(4) . .
O23 C57 C58 116.8(3) . .
O15 C63 O14 125.2(3) . .
O15 C63 C64 116.6(3) . .
O14 C63 C64 118.2(4) . .
C16 C17 C18 118.6(4) . .
C16 C15 C14 119.4(4) . .
C65 O11 Cu8 132.5(3) . .
N6 C14 C15 121.6(4) . .
O17 C55 O16 125.1(3) . .
O17 C55 C56 118.6(4) . .
O16 C55 C56 116.2(4) . .
O13 C61 O12 125.4(4) . .
O13 C61 C62 117.4(3) . .
O12 C61 C62 117.3(4) . .
O3 C33 N12 120.5(3) . .
O3 C33 N14 121.4(3) . .
N12 C33 N14 118.0(3) . .
O1 C7 N4 121.5(3) . .
O1 C7 N2 120.5(3) . .
N4 C7 N2 117.9(3) . .
C13 C12 C11 120.4(4) . .
C37 C36 C35 119.3(4) . .
C3 C2 C1 119.4(4) . .
C50 C49 C48 118.0(4) . .
C29 C28 C27 119.6(4) . .
C22 C23 C24 118.7(4) . .
O10 C65 O11 125.6(4) . .
O10 C65 C66 116.9(4) . .
O11 C65 C66 117.5(4) . .
C51 C50 C49 119.4(4) . .
N16 C44 C43 122.8(4) . .
N16 C44 C45 113.9(3) . .
C43 C44 C45 123.3(4) . .
N20 C52 C51 121.8(4) . .
C3 C4 C5 116.7(4) . .
C35 N15 C39 118.5(4) . .
C35 N15 Cu9 115.8(3) . 2_575
C39 N15 Cu9 125.8(3) . 2_575
N5 C13 C12 121.7(4) . .
N10 C22 C23 123.0(4) . .
N10 C22 C21 113.9(3) . .
C23 C22 C21 123.1(4) . .
N1 C5 C4 123.2(3) . .
N1 C5 C6 114.5(3) . .
C4 C5 C6 122.3(3) . .
C31 C30 C29 118.4(4) . .
N16 C40 C41 122.8(4) . .
N5 C9 C10 122.7(4) . .
N5 C9 C8 114.5(3) . .
C10 C9 C8 122.8(4) . .
C37 C38 C39 119.6(4) . .
N10 C26 C25 122.4(4) . .
O4 C46 N19 121.5(3) . .
O4 C46 N17 120.8(3) . .
N19 C46 N17 117.7(3) . .
C41 C42 C43 118.4(4) . .
C10 C11 C12 117.9(4) . .
C50 C51 C52 119.5(4) . .
C44 C43 C42 119.1(4) . .
C24 C25 C26 119.2(4) . .
C15 C16 C17 119.6(4) . .
C28 C29 C30 118.7(4) . .
C25 C24 C23 119.0(4) . .
C40 C41 C42 119.4(4) . .
C11 C10 C9 119.3(4) . .
N15 C39 C38 121.0(4) . .
C36 C37 C38 119.4(4) . .
N11 C27 C28 121.7(4) . .
O17W N2W O15W 122.6(13) . .
O17W N2W O16W 122.2(12) . .
O15W N2W O16W 114.7(10) . .

loop_
_geom_bond_atom_site_label_1
_geom_bond_atom_site_label_2
_geom_bond_distance
_geom_bond_site_symmetry_2
Cu1 O12 1.929(3) .
Cu1 O5 1.971(2) .
Cu1 N12 2.004(3) .
Cu1 N11 2.048(3) .
Cu1 O9 2.204(2) .
Cu2 O9 1.932(2) .
Cu2 O22 1.965(3) .
Cu2 N5 2.019(3) .
Cu2 N4 2.053(3) .
Cu2 O17 2.237(2) .
Cu3 O21 1.943(3) .
Cu3 O8 1.973(2) .
Cu3 N7 1.998(3) .
Cu3 N6 2.056(3) .
Cu3 O19 2.144(3) .
Cu4 O8 1.937(2) .
Cu4 O20 1.957(3) .
Cu4 N1 2.013(3) .
Cu4 N2 2.037(3) .
Cu4 O18 2.264(3) .
Cu5 O15 1.938(3) .
Cu5 O6 1.951(2) .
Cu5 N17 2.012(3) .
Cu5 N16 2.032(3) .
Cu5 O8 2.243(2) .
Cu6 O23 1.934(3) .
Cu6 O9 1.973(2) .
Cu6 N9 1.990(3) .
Cu6 N10 2.058(3) .
Cu6 O16 2.139(3) .
Cu7 O6 1.941(2) .
Cu7 O5 1.953(2) .
Cu7 O13 1.968(3) .
Cu7 O14 1.970(3) .
Cu7 O1 2.396(2) .
Cu8 O7 1.886(3) .
Cu8 O11 1.966(3) .
Cu8 N20 2.030(3) 2_575
Cu8 N19 2.038(3) 2_575
Cu8 O5 2.281(2) .
Cu9 O7 1.895(3) .
Cu9 O10 1.955(3) .
Cu9 N15 2.013(3) 2_575
Cu9 N14 2.040(3) 2_575
Cu9 O6 2.360(2) .
C35 N15 1.345(5) .
C35 C36 1.393(6) .
C35 C34 1.468(5) .
O1 C7 1.243(4) .
C48 N20 1.337(5) .
C48 C49 1.395(5) .
C48 C47 1.472(5) .
O12 C61 1.265(4) .
O20 C59 1.263(5) .
O16 C55 1.265(5) .
O22 C57 1.264(5) .
O15 C63 1.263(5) .
O19 C53 1.260(4) .
O23 C57 1.274(5) .
O18 C53 1.258(4) .
N5 C13 1.348(5) .
N5 C9 1.358(5) .
N20 C52 1.344(5) .
N20 Cu8 2.030(3) 2_575
O3 C33 1.226(4) .
O14 C63 1.265(4) .
N2 C6 1.338(4) .
N2 C7 1.375(4) .
N4 C8 1.335(5) .
N4 C7 1.369(5) .
O17 C55 1.247(5) .
N10 C26 1.339(5) .
N10 C22 1.354(5) .
O21 C59 1.265(5) .
N6 C14 1.340(5) .
N6 C18 1.359(5) .
N11 C31 1.342(5) .
N11 C27 1.348(5) .
N16 C40 1.354(5) .
N16 C44 1.355(5) .
N19 C47 1.331(5) .
N19 C46 1.383(5) .
N19 Cu8 2.038(3) 2_575
N14 C34 1.333(5) .
N14 C33 1.393(5) .
N14 Cu9 2.040(3) 2_575
O2 C20 1.208(4) .
N12 C32 1.327(5) .
N12 C33 1.385(5) .
N13 C32 1.328(5) .
N13 C34 1.333(5) .
N1 C1 1.340(5) .
N1 C5 1.360(5) .
O13 C61 1.258(4) .
N17 C45 1.323(5) .
N17 C46 1.402(5) .
C32 C31 1.485(5) .
C59 C60 1.499(5) .
N8 C21 1.329(5) .
N8 C19 1.341(5) .
O4 C46 1.220(4) .
N9 C21 1.334(5) .
N9 C20 1.396(5) .
O10 C65 1.247(5) .
N18 C45 1.333(5) .
N18 C47 1.336(5) .
C45 C44 1.482(5) .
C6 N3 1.320(5) .
C6 C5 1.469(5) .
C8 N3 1.327(5) .
C8 C9 1.485(5) .
N7 C19 1.330(5) .
N7 C20 1.395(5) .
C1 C2 1.385(5) .
C19 C18 1.482(5) .
C18 C17 1.386(5) .
C31 C30 1.383(5) .
C3 C2 1.363(6) .
C3 C4 1.397(5) .
C21 C22 1.485(5) .
C53 C54 1.463(5) .
C57 C58 1.503(5) .
C63 C64 1.495(5) .
C17 C16 1.378(6) .
C15 C16 1.374(6) .
C15 C14 1.395(5) .
O11 C65 1.254(5) .
C55 C56 1.518(5) .
C61 C62 1.506(5) .
C12 C13 1.380(6) .
C12 C11 1.390(6) .
C36 C37 1.362(6) .
C49 C50 1.384(6) .
C28 C29 1.384(6) .
C28 C27 1.392(5) .
C23 C22 1.373(5) .
C23 C24 1.382(6) .
C65 C66 1.507(6) .
C50 C51 1.372(6) .
C44 C43 1.380(5) .
C52 C51 1.385(6) .
C4 C5 1.398(5) .
N15 C39 1.355(5) .
N15 Cu9 2.013(3) 2_575
C30 C29 1.392(6) .
C40 C41 1.383(6) .
C9 C10 1.384(6) .
C38 C37 1.376(7) .
C38 C39 1.401(6) .
C26 C25 1.382(6) .
C42 C41 1.385(7) .
C42 C43 1.399(6) .
C11 C10 1.383(6) .
C25 C24 1.383(7) .
O15W N2W 1.203(10) .
O16W N2W 1.293(13) .
O17W N2W 1.176(12) .
